data_7203800
loop_
_publ_author_name
'Trivedi, Darshak R.'
'Ballabh, Amar'
'Dastidar, Parthasarathi'

_publ_section_title
;
 Facile preparation and structure--property correlation of low
 molecular mass organic gelators derived from simple organic salts
;
_journal_issue 26
_journal_name_full 'Journal of Materials Chemistry'
_journal_page_first 2606
_journal_paper_doi 10.1039/b504969e
_journal_volume 15
_journal_year 2005
_chemical_formula_sum 'C19 H28 N2 O4'
_chemical_formula_weight 348.43
_chemical_name_systematic
;
?
;
_space_group_IT_number 14
_symmetry_cell_setting monoclinic
_symmetry_space_group_name_Hall '-P 2ybc'
_symmetry_space_group_name_H-M 'P 1 21/c 1'
_atom_sites_solution_hydrogens geom
_atom_sites_solution_primary direct
_atom_sites_solution_secondary difmap
_audit_creation_method SHELXL-97
_cell_angle_alpha 90.00
_cell_angle_beta 115.300(2)
_cell_angle_gamma 90.00
_cell_formula_units_Z 4
_cell_length_a 12.5764(13)
_cell_length_b 12.8644(13)
_cell_length_c 12.9625(13)
_cell_measurement_temperature 293(2)
_cell_volume 1896.0(3)
_computing_cell_refinement 'BRUKER AXS SMART 3'
_computing_data_collection 'BRUKER AXS SMART 3'
_computing_data_reduction 'BRUKER AXS SMART 3'
_computing_molecular_graphics 'PLATON, MERCURY 1.2'
_computing_structure_refinement 'SHELXL-97 (Sheldrick, 1997)'
_computing_structure_solution 'SHELXS-97 (Sheldrick, 1990)'
_diffrn_ambient_temperature 293(2)
_diffrn_detector_area_resol_mean 0.3
_diffrn_measured_fraction_theta_full 0.947
_diffrn_measured_fraction_theta_max 0.947
_diffrn_measurement_device_type 'BRUKER SMART CCD AREA DETECTOR'
_diffrn_measurement_method PHI-OMEGA
_diffrn_radiation_monochromator graphite
_diffrn_radiation_source 'fine-focus sealed tube'
_diffrn_radiation_type MoK\a
_diffrn_radiation_wavelength 0.71073
_diffrn_reflns_av_R_equivalents 0.0131
_diffrn_reflns_av_sigmaI/netI 0.0157
_diffrn_reflns_limit_h_max 13
_diffrn_reflns_limit_h_min -13
_diffrn_reflns_limit_k_max 13
_diffrn_reflns_limit_k_min -11
_diffrn_reflns_limit_l_max 11
_diffrn_reflns_limit_l_min -13
_diffrn_reflns_number 7506
_diffrn_reflns_theta_full 22.49
_diffrn_reflns_theta_max 22.49
_diffrn_reflns_theta_min 1.79
_diffrn_standards_decay_% '<10 %'
_exptl_absorpt_coefficient_mu 0.085
_exptl_absorpt_correction_type SADABS
_exptl_crystal_colour 'LIGHT YELLOW'
_exptl_crystal_density_diffrn 1.221
_exptl_crystal_density_method 'not measured'
_exptl_crystal_description BLOCK
_exptl_crystal_F_000 752
_exptl_crystal_size_max 0.58mm
_exptl_crystal_size_mid 0.68mm
_exptl_crystal_size_min 0.32mm
_refine_diff_density_max 0.195
_refine_diff_density_min -0.170
_refine_diff_density_rms 0.026
_refine_ls_extinction_method none
_refine_ls_goodness_of_fit_ref 1.037
_refine_ls_hydrogen_treatment mixed
_refine_ls_matrix_type full
_refine_ls_number_parameters 234
_refine_ls_number_reflns 2471
_refine_ls_number_restraints 0
_refine_ls_restrained_S_all 1.037
_refine_ls_R_factor_all 0.0379
_refine_ls_R_factor_gt 0.0347
_refine_ls_shift/su_max 0.000
_refine_ls_shift/su_mean 0.000
_refine_ls_structure_factor_coef Fsqd
_refine_ls_weighting_details 'w=1/[\s^2^(Fo^2^)+(0.0552P)^2^+0.3835P] where P=(Fo^2^+2Fc^2^)/3'
_refine_ls_weighting_scheme calc
_refine_ls_wR_factor_gt 0.0956
_refine_ls_wR_factor_ref 0.0985
_reflns_number_gt 2265
_reflns_number_total 2471
_reflns_threshold_expression >2sigma(I)
_cod_data_source_file b504969e.txt
_cod_data_source_block dt0939
_cod_depositor_comments
;
The following automatic conversions were performed:
'_symmetry_cell_setting' value 'MONOCLINIC' changed to 'monoclinic'
according to '/home/saulius/struct/CIF-dictionaries/cif_core.dic'
dictionary named 'cif_core.dic' version 2.4.1 from 2010-06-29.

Automatic conversion script
Id: cif_fix_enum 1527 2010-12-29 10:47:43Z saulius 

The following automatic conversions were performed:

'_refine_ls_weighting_scheme' value '
calc w=1/[\s^2^(Fo^2^)+(0.0552P)^2^+0.3835P] where
P=(Fo^2^+2Fc^2^)/3' was changed to 'calc'. New tag
'_refine_ls_weighting_details' was created. The value of the new tag
was set to 'w=1/[\s^2^(Fo^2^)+(0.0552P)^2^+0.3835P] where
P=(Fo^2^+2Fc^2^)/3'.

Automatic conversion script
Id: cif_fix_values 3143 2015-03-26 13:38:13Z robertas 
;
_cod_original_sg_symbol_H-M 'P 2(1)/C'
_cod_database_code 7203800

loop_
_symmetry_equiv_pos_as_xyz
'x, y, z'
'-x, y+1/2, -z+1/2'
'-x, -y, -z'
'x, -y-1/2, z-1/2'

loop_
_atom_site_label
_atom_site_type_symbol
_atom_site_fract_x
_atom_site_fract_y
_atom_site_fract_z
_atom_site_U_iso_or_equiv
_atom_site_adp_type
_atom_site_occupancy
_atom_site_calc_flag
_atom_site_refinement_flags
_atom_site_disorder_assembly
_atom_site_disorder_group
O1 O 0.72552(10) 0.43670(10) 0.13809(9) 0.0679(4) Uani 1 d . . .
O2 O 0.60018(10) 0.43228(9) 0.21783(9) 0.0637(3) Uani 1 d . . .
O3 O 1.17585(12) 0.32802(13) 0.66291(12) 0.0955(5) Uani 1 d . . .
O4 O 1.05105(14) 0.29659(16) 0.73069(12) 0.1120(6) Uani 1 d . . .
C2 C 0.79938(12) 0.39419(11) 0.33361(12) 0.0449(4) Uani 1 d . . .
N1 N 1.07560(14) 0.32138(13) 0.65315(12) 0.0697(4) Uani 1 d . . .
N2 N 0.37752(11) 0.43484(9) 0.04665(10) 0.0372(3) Uani 1 d . . .
C1 C 0.69985(14) 0.42364(12) 0.21990(13) 0.0498(4) Uani 1 d . . .
C3 C 0.77621(14) 0.37051(14) 0.42569(13) 0.0590(5) Uani 1 d . . .
H3 H 0.6991 0.3722 0.4175 0.071 Uiso 1 calc R . .
C4 C 0.86596(15) 0.34431(15) 0.53023(14) 0.0641(5) Uani 1 d . . .
H4 H 0.8498 0.3269 0.5917 0.077 Uiso 1 calc R . .
C5 C 0.97885(13) 0.34472(12) 0.54093(12) 0.0518(4) Uani 1 d . . .
C6 C 1.00487(14) 0.36657(14) 0.45094(14) 0.0618(5) Uani 1 d . . .
H6 H 1.0823 0.3652 0.4598 0.074 Uiso 1 calc R . .
C7 C 0.91424(14) 0.39068(14) 0.34682(14) 0.0581(4) Uani 1 d . . .
H7 H 0.9307 0.4047 0.2848 0.070 Uiso 1 calc R . .
C1A C 0.36361(12) 0.32975(10) -0.00815(11) 0.0382(3) Uani 1 d . . .
H1A1 H 0.2819 0.3219 -0.0648 0.046 Uiso 1 calc R . .
C2A C 0.39242(13) 0.24237(11) 0.07785(12) 0.0464(4) Uani 1 d . . .
H2A1 H 0.3375 0.2435 0.1123 0.056 Uiso 1 calc R . .
H2A2 H 0.4710 0.2523 0.1379 0.056 Uiso 1 calc R . .
C3A C 0.38540(16) 0.13740(12) 0.02048(15) 0.0577(4) Uani 1 d . . .
H3A2 H 0.4082 0.0829 0.0776 0.069 Uiso 1 calc R . .
H3A1 H 0.3049 0.1245 -0.0341 0.069 Uiso 1 calc R . .
C4A C 0.46476(15) 0.13429(12) -0.04015(13) 0.0551(4) Uani 1 d . . .
H4A2 H 0.5461 0.1397 0.0154 0.066 Uiso 1 calc R . .
H4A1 H 0.4550 0.0684 -0.0795 0.066 Uiso 1 calc R . .
C5A C 0.43644(14) 0.22209(12) -0.12503(12) 0.0487(4) Uani 1 d . . .
H5A2 H 0.3580 0.2122 -0.1852 0.058 Uiso 1 calc R . .
H5A1 H 0.4914 0.2209 -0.1594 0.058 Uiso 1 calc R . .
C6A C 0.44299(13) 0.32682(11) -0.06919(12) 0.0439(4) Uani 1 d . . .
H6A1 H 0.4195 0.3809 -0.1269 0.053 Uiso 1 calc R . .
H6A2 H 0.5235 0.3404 -0.0149 0.053 Uiso 1 calc R . .
C1B C 0.31236(12) 0.45646(11) 0.11775(11) 0.0394(3) Uani 1 d . . .
H1B1 H 0.3455 0.4121 0.1856 0.047 Uiso 1 calc R . .
C2B C 0.18239(12) 0.43290(13) 0.05545(13) 0.0499(4) Uani 1 d . . .
H2B1 H 0.1712 0.3599 0.0347 0.060 Uiso 1 calc R . .
H2B2 H 0.1480 0.4737 -0.0140 0.060 Uiso 1 calc R . .
C3B C 0.12197(14) 0.45878(15) 0.13199(15) 0.0629(5) Uani 1 d . . .
H3B2 H 0.0385 0.4446 0.0913 0.075 Uiso 1 calc R . .
H3B1 H 0.1534 0.4147 0.1991 0.075 Uiso 1 calc R . .
C4B C 0.13957(16) 0.57138(16) 0.16858(15) 0.0710(5) Uani 1 d . . .
H4B2 H 0.1020 0.5849 0.2188 0.085 Uiso 1 calc R . .
H4B1 H 0.1031 0.6157 0.1021 0.085 Uiso 1 calc R . .
C5B C 0.26915(15) 0.59647(14) 0.22976(14) 0.0621(5) Uani 1 d . . .
H5B2 H 0.3035 0.5577 0.3007 0.075 Uiso 1 calc R . .
H5B1 H 0.2789 0.6700 0.2482 0.075 Uiso 1 calc R . .
C6B C 0.33350(14) 0.56939(12) 0.15673(13) 0.0511(4) Uani 1 d . . .
H6B2 H 0.3063 0.6146 0.0905 0.061 Uiso 1 calc R . .
H6B1 H 0.4172 0.5810 0.2005 0.061 Uiso 1 calc R . .
H2N1 H 0.3539(13) 0.4821(13) -0.0113(14) 0.053(4) Uiso 1 d . . .
H2N2 H 0.4578(15) 0.4428(12) 0.0964(14) 0.053(4) Uiso 1 d . . .

loop_
_atom_site_aniso_label
_atom_site_aniso_U_11
_atom_site_aniso_U_22
_atom_site_aniso_U_33
_atom_site_aniso_U_23
_atom_site_aniso_U_13
_atom_site_aniso_U_12
O1 0.0733(8) 0.0791(9) 0.0460(7) 0.0193(6) 0.0205(6) 0.0181(6)
O2 0.0442(7) 0.0784(8) 0.0526(7) 0.0073(6) 0.0054(5) 0.0013(5)
O3 0.0529(8) 0.1363(14) 0.0761(9) 0.0047(9) 0.0072(7) 0.0322(8)
O4 0.0902(11) 0.1867(18) 0.0483(8) 0.0252(10) 0.0192(8) 0.0458(11)
C2 0.0451(9) 0.0424(8) 0.0409(8) 0.0020(6) 0.0123(7) 0.0018(6)
N1 0.0603(10) 0.0874(11) 0.0497(9) 0.0003(8) 0.0123(8) 0.0289(8)
N2 0.0388(7) 0.0374(7) 0.0337(6) 0.0021(5) 0.0138(6) 0.0036(5)
C1 0.0514(10) 0.0435(9) 0.0445(9) 0.0023(7) 0.0110(8) 0.0009(7)
C3 0.0418(9) 0.0844(12) 0.0474(9) 0.0052(8) 0.0158(7) 0.0055(8)
C4 0.0573(11) 0.0933(14) 0.0406(9) 0.0083(9) 0.0198(8) 0.0133(9)
C5 0.0470(9) 0.0588(10) 0.0395(8) 0.0004(7) 0.0087(7) 0.0153(7)
C6 0.0422(9) 0.0783(12) 0.0621(11) 0.0081(9) 0.0196(8) 0.0120(8)
C7 0.0545(10) 0.0718(11) 0.0496(9) 0.0128(8) 0.0238(8) 0.0084(8)
C1A 0.0388(8) 0.0382(8) 0.0348(7) -0.0022(6) 0.0130(6) 0.0015(6)
C2A 0.0568(9) 0.0434(8) 0.0442(8) 0.0032(7) 0.0265(7) 0.0033(7)
C3A 0.0781(11) 0.0393(9) 0.0598(10) 0.0034(7) 0.0334(9) 0.0030(8)
C4A 0.0697(11) 0.0452(9) 0.0488(9) -0.0025(7) 0.0237(8) 0.0135(7)
C5A 0.0552(9) 0.0535(9) 0.0375(8) -0.0019(7) 0.0199(7) 0.0099(7)
C6A 0.0513(9) 0.0453(8) 0.0380(8) 0.0025(6) 0.0217(7) 0.0045(6)
C1B 0.0422(8) 0.0424(8) 0.0336(7) 0.0031(6) 0.0164(6) 0.0073(6)
C2B 0.0438(9) 0.0553(9) 0.0496(9) -0.0036(7) 0.0192(7) 0.0045(7)
C3B 0.0465(9) 0.0845(13) 0.0613(10) -0.0026(9) 0.0265(8) 0.0080(8)
C4B 0.0664(12) 0.0905(14) 0.0608(11) -0.0066(10) 0.0317(9) 0.0271(10)
C5B 0.0716(11) 0.0616(10) 0.0519(10) -0.0108(8) 0.0251(9) 0.0142(8)
C6B 0.0566(9) 0.0473(9) 0.0483(9) -0.0056(7) 0.0214(7) 0.0036(7)

loop_
_atom_type_symbol
_atom_type_description
_atom_type_scat_dispersion_real
_atom_type_scat_dispersion_imag
_atom_type_scat_source
C C 0.0033 0.0016 'International Tables Vol C Tables 4.2.6.8 and 6.1.1.4'
H H 0.0000 0.0000 'International Tables Vol C Tables 4.2.6.8 and 6.1.1.4'
N N 0.0061 0.0033 'International Tables Vol C Tables 4.2.6.8 and 6.1.1.4'
O O 0.0106 0.0060 'International Tables Vol C Tables 4.2.6.8 and 6.1.1.4'

loop_
_geom_angle_atom_site_label_1
_geom_angle_atom_site_label_2
_geom_angle_atom_site_label_3
_geom_angle
_geom_angle_site_symmetry_1
_geom_angle_site_symmetry_3
_geom_angle_publ_flag
C3 C2 C7 118.85(14) . . ?
C3 C2 C1 120.27(14) . . ?
C7 C2 C1 120.88(14) . . ?
O4 N1 O3 123.52(15) . . ?
O4 N1 C5 118.41(16) . . ?
O3 N1 C5 118.07(16) . . ?
C1B N2 C1A 118.32(11) . . ?
C1B N2 H2N1 108.1(9) . . ?
C1A N2 H2N1 106.3(10) . . ?
C1B N2 H2N2 105.4(9) . . ?
C1A N2 H2N2 107.2(9) . . ?
H2N1 N2 H2N2 111.6(13) . . ?
O1 C1 O2 126.43(14) . 1 ?
O1 C1 O2 126.43(14) . . ?
O1 C1 C2 117.02(14) . . ?
O2 C1 C2 116.55(14) 1 . ?
O2 C1 C2 116.55(14) . . ?
C2 C3 C4 121.05(15) . . ?
C2 C3 H3 119.5 . . ?
C4 C3 H3 119.5 . . ?
C5 C4 C3 118.40(15) . . ?
C5 C4 H4 120.8 . . ?
C3 C4 H4 120.8 . . ?
C4 C5 C6 122.06(14) . . ?
C4 C5 N1 118.88(15) . . ?
C6 C5 N1 119.05(14) . . ?
C5 C6 C7 118.79(15) . . ?
C5 C6 H6 120.6 . . ?
C7 C6 H6 120.6 . . ?
C6 C7 C2 120.79(15) . . ?
C6 C7 H7 119.6 . . ?
C2 C7 H7 119.6 . . ?
N2 C1A C2A 112.15(11) . . ?
N2 C1A C6A 107.43(10) . . ?
C2A C1A C6A 111.22(11) . . ?
N2 C1A H1A1 108.6 . . ?
C2A C1A H1A1 108.6 . . ?
C6A C1A H1A1 108.6 . . ?
C1A C2A C3A 110.63(12) . . ?
C1A C2A H2A1 109.5 . . ?
C3A C2A H2A1 109.5 . . ?
C1A C2A H2A2 109.5 . . ?
C3A C2A H2A2 109.5 . . ?
H2A1 C2A H2A2 108.1 . . ?
C4A C3A C2A 111.30(13) . . ?
C4A C3A H3A2 109.4 . . ?
C2A C3A H3A2 109.4 . . ?
C4A C3A H3A1 109.4 . . ?
C2A C3A H3A1 109.4 . . ?
H3A2 C3A H3A1 108.0 . . ?
C5A C4A C3A 110.89(12) . . ?
C5A C4A H4A2 109.5 . . ?
C3A C4A H4A2 109.5 . . ?
C5A C4A H4A1 109.5 . . ?
C3A C4A H4A1 109.5 . . ?
H4A2 C4A H4A1 108.0 . . ?
C4A C5A C6A 111.68(11) . . ?
C4A C5A H5A2 109.3 . . ?
C6A C5A H5A2 109.3 . . ?
C4A C5A H5A1 109.3 . . ?
C6A C5A H5A1 109.3 . . ?
H5A2 C5A H5A1 107.9 . . ?
C5A C6A C1A 110.97(12) . . ?
C5A C6A H6A1 109.4 . . ?
C1A C6A H6A1 109.4 . . ?
C5A C6A H6A2 109.4 . . ?
C1A C6A H6A2 109.4 . . ?
H6A1 C6A H6A2 108.0 . . ?
N2 C1B C2B 112.63(11) . . ?
N2 C1B C6B 108.50(11) . . ?
C2B C1B C6B 111.33(12) . . ?
N2 C1B H1B1 108.1 . . ?
C2B C1B H1B1 108.1 . . ?
C6B C1B H1B1 108.1 . . ?
C1B C2B C3B 109.56(12) . . ?
C1B C2B H2B1 109.8 . . ?
C3B C2B H2B1 109.8 . . ?
C1B C2B H2B2 109.8 . . ?
C3B C2B H2B2 109.8 . . ?
H2B1 C2B H2B2 108.2 . . ?
C4B C3B C2B 111.56(15) . . ?
C4B C3B H3B2 109.3 . . ?
C2B C3B H3B2 109.3 . . ?
C4B C3B H3B1 109.3 . . ?
C2B C3B H3B1 109.3 . . ?
H3B2 C3B H3B1 108.0 . . ?
C3B C4B C5B 110.48(14) . . ?
C3B C4B H4B2 109.6 . . ?
C5B C4B H4B2 109.6 . . ?
C3B C4B H4B1 109.6 . . ?
C5B C4B H4B1 109.6 . . ?
H4B2 C4B H4B1 108.1 . . ?
C4B C5B C6B 111.39(13) . . ?
C4B C5B H5B2 109.4 . . ?
C6B C5B H5B2 109.4 . . ?
C4B C5B H5B1 109.4 . . ?
C6B C5B H5B1 109.4 . . ?
H5B2 C5B H5B1 108.0 . . ?
C1B C6B C5B 111.09(13) . . ?
C1B C6B H6B2 109.4 . . ?
C5B C6B H6B2 109.4 . . ?
C1B C6B H6B1 109.4 . . ?
C5B C6B H6B1 109.4 . . ?
H6B2 C6B H6B1 108.0 . . ?

loop_
_geom_bond_atom_site_label_1
_geom_bond_atom_site_label_2
_geom_bond_distance
_geom_bond_site_symmetry_2
_geom_bond_publ_flag
O1 C1 1.2449(18) . ?
O2 C1 1.2473(19) . ?
O3 N1 1.215(2) . ?
O4 N1 1.213(2) . ?
C2 C3 1.378(2) . ?
C2 C7 1.381(2) . ?
C2 C1 1.519(2) . ?
N1 C5 1.474(2) . ?
N2 C1B 1.4979(17) . ?
N2 C1A 1.5022(17) . ?
N2 H2N1 0.912(17) . ?
N2 H2N2 0.943(17) . ?
C1 O2 1.2473(19) 1 ?
C3 C4 1.384(2) . ?
C3 H3 0.9300 . ?
C4 C5 1.366(2) . ?
C4 H4 0.9300 . ?
C5 C6 1.369(2) . ?
C6 C7 1.379(2) . ?
C6 H6 0.9300 . ?
C7 H7 0.9300 . ?
C1A C2A 1.5141(19) . ?
C1A C6A 1.5164(19) . ?
C1A H1A1 0.9800 . ?
C2A C3A 1.526(2) . ?
C2A H2A1 0.9700 . ?
C2A H2A2 0.9700 . ?
C3A C4A 1.512(2) . ?
C3A H3A2 0.9700 . ?
C3A H3A1 0.9700 . ?
C4A C5A 1.509(2) . ?
C4A H4A2 0.9700 . ?
C4A H4A1 0.9700 . ?
C5A C6A 1.515(2) . ?
C5A H5A2 0.9700 . ?
C5A H5A1 0.9700 . ?
C6A H6A1 0.9700 . ?
C6A H6A2 0.9700 . ?
C1B C2B 1.513(2) . ?
C1B C6B 1.524(2) . ?
C1B H1B1 0.9800 . ?
C2B C3B 1.522(2) . ?
C2B H2B1 0.9700 . ?
C2B H2B2 0.9700 . ?
C3B C4B 1.511(3) . ?
C3B H3B2 0.9700 . ?
C3B H3B1 0.9700 . ?
C4B C5B 1.511(3) . ?
C4B H4B2 0.9700 . ?
C4B H4B1 0.9700 . ?
C5B C6B 1.525(2) . ?
C5B H5B2 0.9700 . ?
C5B H5B1 0.9700 . ?
C6B H6B2 0.9700 . ?
C6B H6B1 0.9700 . ?

loop_
_geom_hbond_atom_site_label_D
_geom_hbond_atom_site_label_H
_geom_hbond_atom_site_label_A
_geom_hbond_distance_DH
_geom_hbond_distance_HA
_geom_hbond_distance_DA
_geom_hbond_angle_DHA
_geom_hbond_site_symmetry_A
N2 H2N1 O1 0.912(17) 1.840(18) 2.7372(16) 167.3(14) 3_665
N2 H2N2 O2 0.943(17) 1.815(18) 2.7305(16) 163.0(14) 1
